data_1514256
loop_
_publ_author_name
'He, Shuzhong'
'Hsung, Richard P'
'Presser, William R'
'Ma, Zhi-Xiong'
'Haugen, Bryan J'

_publ_section_title
;
 An Approach to Cyclohepta[b]indoles through an Allenamide (4 + 3)
 Cycloaddition-Grignard Cyclization-Chugaev Elimination Sequence.
;
_journal_issue 8
_journal_name_full 'Organic letters'
_journal_page_first 2180
_journal_page_last 2183
_journal_paper_doi 10.1021/ol5006455
_journal_volume 16
_journal_year 2014
_chemical_formula_moiety 'C20 H18 Cl N O4 S'
_chemical_formula_sum 'C20 H18 Cl N O4 S'
_chemical_formula_weight 403.86
_chemical_name_common 13214z
_chemical_name_systematic
; 
 ? 
;
_space_group_IT_number 61
_symmetry_cell_setting orthorhombic
_symmetry_space_group_name_Hall '-P 2ac 2ab'
_symmetry_space_group_name_H-M 'P b c a'
_atom_sites_solution_hydrogens geom
_atom_sites_solution_primary direct
_atom_sites_solution_secondary difmap
_audit_creation_method SHELXL-97
_cell_angle_alpha 90.00
_cell_angle_beta 90.00
_cell_angle_gamma 90.00
_cell_formula_units_Z 8
_cell_length_a 9.8687(9)
_cell_length_b 12.9702(11)
_cell_length_c 29.514(3)
_cell_measurement_reflns_used 2984
_cell_measurement_temperature 173(2)
_cell_measurement_theta_max 68.28
_cell_measurement_theta_min 2.99
_cell_volume 3777.8(6)
_computing_cell_refinement 'Bruker SAINT'
_computing_data_collection 'Bruker APEX2'
_computing_data_reduction 'Bruker SAINT'
_computing_molecular_graphics 'Bruker SHELXTL'
_computing_publication_material 'Bruker SHELXTL'
_computing_structure_refinement 'SHELXL-97 (Sheldrick 2008)'
_computing_structure_solution 'SHELXS-97 (Sheldrick 2008)'
_diffrn_ambient_temperature 173(2)
_diffrn_measured_fraction_theta_full 0.991
_diffrn_measured_fraction_theta_max 0.991
_diffrn_measurement_device_type 'Bruker-AXS D8 Venture Photon-100'
_diffrn_radiation_monochromator 'normal parabolic mirrors'
_diffrn_radiation_source 'ImuS Micro-focus'
_diffrn_radiation_type CuK\a
_diffrn_radiation_wavelength 1.54178
_diffrn_reflns_av_R_equivalents 0.0512
_diffrn_reflns_av_sigmaI/netI 0.0340
_diffrn_reflns_limit_h_max 11
_diffrn_reflns_limit_h_min 0
_diffrn_reflns_limit_k_max 15
_diffrn_reflns_limit_k_min 0
_diffrn_reflns_limit_l_max 35
_diffrn_reflns_limit_l_min 0
_diffrn_reflns_number 21073
_diffrn_reflns_theta_full 68.40
_diffrn_reflns_theta_max 68.40
_diffrn_reflns_theta_min 2.99
_exptl_absorpt_coefficient_mu 3.051
_exptl_absorpt_correction_T_max 0.8381
_exptl_absorpt_correction_T_min 0.6575
_exptl_absorpt_correction_type multi-scan
_exptl_absorpt_process_details 'SADABS (Sheldrick, 2013/1)'
_exptl_crystal_colour colourless
_exptl_crystal_density_diffrn 1.420
_exptl_crystal_density_method 'not measured'
_exptl_crystal_description Plate
_exptl_crystal_F_000 1680
_exptl_crystal_size_max 0.15
_exptl_crystal_size_mid 0.14
_exptl_crystal_size_min 0.06
_refine_diff_density_max 0.360
_refine_diff_density_min -0.320
_refine_diff_density_rms 0.056
_refine_ls_extinction_method none
_refine_ls_goodness_of_fit_ref 1.035
_refine_ls_hydrogen_treatment constr
_refine_ls_matrix_type full
_refine_ls_number_parameters 246
_refine_ls_number_reflns 3435
_refine_ls_number_restraints 0
_refine_ls_restrained_S_all 1.035
_refine_ls_R_factor_all 0.0649
_refine_ls_R_factor_gt 0.0451
_refine_ls_shift/su_max 0.006
_refine_ls_shift/su_mean 0.000
_refine_ls_structure_factor_coef Fsqd
_refine_ls_weighting_details 'calc w=1/[\s^2^(Fo^2^)+(0.0331P)^2^+4.5184P] where P=(Fo^2^+2Fc^2^)/3'
_refine_ls_weighting_scheme calc
_refine_ls_wR_factor_gt 0.0955
_refine_ls_wR_factor_ref 0.1063
_reflns_number_gt 2643
_reflns_number_total 3435
_reflns_threshold_expression >2sigma(I)
_cod_data_source_file ol5006455_si_003.cif
_cod_data_source_block 13214z
_cod_depositor_comments
;
The following automatic conversions were performed:

'_symmetry_cell_setting' value 'Orthorhombic' changed to
'orthorhombic' according to
/usr/data/users/saulius/automatic-downloads/rss-feeds/ACS/lib/dictionaries/cif_core.dic
dictionary named 'cif_core.dic' version 2.4.2 from 2011-04-26.

Automatic conversion script
Id: cif_fix_values 2281 2013-09-26 08:29:07Z andrius 

 Adding full bibliography for
 ./tmp-cod-update-bibliographies-8800/cifs/1514256.cif.
;
_cod_original_sg_symbol_H-M Pbca
_cod_database_code 1514256

loop_
_symmetry_equiv_pos_as_xyz
'x, y, z'
'-x+1/2, -y, z+1/2'
'-x, y+1/2, -z+1/2'
'x+1/2, -y+1/2, -z'
'-x, -y, -z'
'x-1/2, y, -z-1/2'
'x, -y-1/2, z-1/2'
'-x-1/2, y-1/2, z'

loop_
_atom_site_label
_atom_site_type_symbol
_atom_site_fract_x
_atom_site_fract_y
_atom_site_fract_z
_atom_site_U_iso_or_equiv
_atom_site_adp_type
_atom_site_occupancy
_atom_site_symmetry_multiplicity
_atom_site_calc_flag
_atom_site_refinement_flags
Cl1 Cl 0.19833(9) 0.19689(7) 0.47727(3) 0.0611(3) Uani 1 1 d .
S1 S 0.45273(6) 0.55303(5) 0.63324(2) 0.02778(17) Uani 1 1 d .
O1 O 0.53405(18) 0.57937(14) 0.59485(6) 0.0361(5) Uani 1 1 d .
O2 O 0.42466(18) 0.63025(13) 0.66676(6) 0.0357(4) Uani 1 1 d .
O3 O -0.02854(19) 0.55216(15) 0.66730(8) 0.0512(6) Uani 1 1 d .
O4 O 0.20783(18) 0.32199(13) 0.66419(6) 0.0324(4) Uani 1 1 d .
H4A H 0.1725 0.2631 0.6628 0.049 Uiso 1 1 calc R
N1 N 0.3042(2) 0.51850(16) 0.61343(7) 0.0280(5) Uani 1 1 d .
C1 C 0.1917(2) 0.50017(19) 0.64634(9) 0.0297(6) Uani 1 1 d .
H1A H 0.2285 0.5004 0.6779 0.036 Uiso 1 1 calc R
C2 C 0.0863(3) 0.5852(2) 0.64134(11) 0.0426(8) Uani 1 1 d .
H2A H 0.1216 0.6532 0.6520 0.051 Uiso 1 1 calc R
C3 C 0.0324(3) 0.5914(2) 0.59385(13) 0.0504(8) Uani 1 1 d .
H3A H 0.0681 0.6323 0.5700 0.060 Uiso 1 1 calc R
C4 C -0.0737(3) 0.5296(2) 0.59139(13) 0.0562(9) Uani 1 1 d .
H4B H -0.1284 0.5185 0.5654 0.067 Uiso 1 1 calc R
C5 C -0.0928(3) 0.4804(2) 0.63676(13) 0.0527(9) Uani 1 1 d .
H5A H -0.1911 0.4721 0.6441 0.063 Uiso 1 1 calc R
C6 C -0.0178(3) 0.3785(2) 0.64107(10) 0.0375(7) Uani 1 1 d .
H6A H -0.0529 0.3297 0.6181 0.045 Uiso 1 1 calc R
H6B H -0.0357 0.3487 0.6714 0.045 Uiso 1 1 calc R
C7 C 0.1366(3) 0.39084(18) 0.63467(9) 0.0285(6) Uani 1 1 d .
C8 C 0.1902(2) 0.3742(2) 0.58714(8) 0.0282(6) Uani 1 1 d .
C9 C 0.1589(3) 0.2977(2) 0.55652(9) 0.0329(6) Uani 1 1 d .
H9A H 0.0903 0.2484 0.5629 0.040 Uiso 1 1 calc R
C10 C 0.2300(3) 0.2947(2) 0.51618(9) 0.0383(7) Uani 1 1 d .
C11 C 0.3275(3) 0.3678(2) 0.50562(9) 0.0415(7) Uani 1 1 d .
H11A H 0.3732 0.3650 0.4773 0.050 Uiso 1 1 calc R
C12 C 0.3580(3) 0.4450(2) 0.53646(9) 0.0363(6) Uani 1 1 d .
H12A H 0.4240 0.4960 0.5296 0.044 Uiso 1 1 calc R
C13 C 0.2903(2) 0.44577(19) 0.57720(8) 0.0275(5) Uani 1 1 d .
C14 C 0.5275(2) 0.44791(19) 0.66082(9) 0.0271(5) Uani 1 1 d .
C15 C 0.5757(2) 0.36583(19) 0.63500(9) 0.0293(6) Uani 1 1 d .
H15A H 0.5615 0.3646 0.6032 0.035 Uiso 1 1 calc R
C16 C 0.6441(3) 0.2863(2) 0.65595(9) 0.0320(6) Uani 1 1 d .
H16A H 0.6766 0.2303 0.6383 0.038 Uiso 1 1 calc R
C17 C 0.6663(3) 0.2868(2) 0.70240(9) 0.0330(6) Uani 1 1 d .
C18 C 0.6153(3) 0.3690(2) 0.72743(9) 0.0390(7) Uani 1 1 d .
H18A H 0.6286 0.3701 0.7593 0.047 Uiso 1 1 calc R
C19 C 0.5459(3) 0.4489(2) 0.70714(9) 0.0364(6) Uani 1 1 d .
H19A H 0.5112 0.5040 0.7249 0.044 Uiso 1 1 calc R
C20 C 0.7445(3) 0.2017(2) 0.72487(11) 0.0466(8) Uani 1 1 d .
H20A H 0.7920 0.2290 0.7514 0.070 Uiso 1 1 calc R
H20B H 0.8107 0.1734 0.7035 0.070 Uiso 1 1 calc R
H20C H 0.6820 0.1471 0.7344 0.070 Uiso 1 1 calc R

loop_
_atom_site_aniso_label
_atom_site_aniso_U_11
_atom_site_aniso_U_22
_atom_site_aniso_U_33
_atom_site_aniso_U_23
_atom_site_aniso_U_13
_atom_site_aniso_U_12
Cl1 0.0768(6) 0.0655(6) 0.0408(4) -0.0181(4) 0.0026(4) -0.0205(5)
S1 0.0234(3) 0.0244(3) 0.0355(3) 0.0029(3) 0.0006(3) -0.0027(3)
O1 0.0295(10) 0.0390(11) 0.0399(10) 0.0119(8) 0.0031(8) -0.0078(8)
O2 0.0360(11) 0.0232(9) 0.0479(11) -0.0046(8) -0.0027(9) -0.0009(8)
O3 0.0306(11) 0.0371(12) 0.0860(16) -0.0136(11) 0.0193(11) -0.0019(9)
O4 0.0381(11) 0.0252(9) 0.0338(10) 0.0035(8) 0.0019(8) -0.0013(8)
N1 0.0215(11) 0.0281(11) 0.0343(12) 0.0019(9) 0.0027(9) -0.0011(9)
C1 0.0221(14) 0.0290(14) 0.0379(14) -0.0009(11) 0.0047(11) -0.0037(11)
C2 0.0281(15) 0.0258(14) 0.074(2) -0.0030(14) 0.0122(15) -0.0002(12)
C3 0.0335(17) 0.0343(17) 0.083(2) 0.0110(16) -0.0020(16) 0.0100(14)
C4 0.0324(18) 0.0448(19) 0.091(3) 0.0037(18) -0.0157(18) 0.0104(15)
C5 0.0228(15) 0.0407(17) 0.095(3) -0.0054(18) 0.0085(16) -0.0006(13)
C6 0.0260(15) 0.0313(15) 0.0552(18) -0.0023(13) 0.0086(13) -0.0050(12)
C7 0.0250(13) 0.0235(13) 0.0371(14) 0.0013(11) 0.0042(11) -0.0007(11)
C8 0.0229(13) 0.0300(13) 0.0318(14) 0.0054(11) -0.0009(11) 0.0017(11)
C9 0.0308(15) 0.0328(15) 0.0352(15) 0.0012(11) -0.0009(12) -0.0043(12)
C10 0.0414(17) 0.0457(17) 0.0279(14) -0.0021(12) -0.0043(12) -0.0049(14)
C11 0.0411(17) 0.0555(19) 0.0278(14) 0.0025(13) 0.0040(12) -0.0039(15)
C12 0.0338(15) 0.0435(16) 0.0316(14) 0.0047(12) 0.0027(12) -0.0086(13)
C13 0.0223(13) 0.0298(13) 0.0306(13) 0.0030(11) -0.0038(10) -0.0004(11)
C14 0.0194(13) 0.0281(13) 0.0338(14) -0.0003(11) 0.0005(10) -0.0029(10)
C15 0.0257(14) 0.0310(14) 0.0311(13) -0.0019(11) -0.0008(11) -0.0013(11)
C16 0.0285(14) 0.0265(14) 0.0410(15) -0.0045(11) 0.0007(12) -0.0007(11)
C17 0.0262(14) 0.0308(14) 0.0419(15) 0.0049(12) -0.0019(12) -0.0018(12)
C18 0.0469(18) 0.0395(16) 0.0306(15) -0.0004(12) -0.0030(13) 0.0040(14)
C19 0.0410(16) 0.0348(15) 0.0334(14) -0.0024(12) 0.0027(12) 0.0051(13)
C20 0.0465(18) 0.0395(17) 0.0538(19) 0.0070(14) -0.0061(15) 0.0062(14)

loop_
_atom_type_symbol
_atom_type_description
_atom_type_scat_dispersion_real
_atom_type_scat_dispersion_imag
_atom_type_scat_source
C C 0.0181 0.0091 'International Tables Vol C Tables 4.2.6.8 and 6.1.1.4'
H H 0.0000 0.0000 'International Tables Vol C Tables 4.2.6.8 and 6.1.1.4'
N N 0.0311 0.0180 'International Tables Vol C Tables 4.2.6.8 and 6.1.1.4'
O O 0.0492 0.0322 'International Tables Vol C Tables 4.2.6.8 and 6.1.1.4'
S S 0.3331 0.5567 'International Tables Vol C Tables 4.2.6.8 and 6.1.1.4'
Cl Cl 0.3639 0.7018 'International Tables Vol C Tables 4.2.6.8 and 6.1.1.4'

loop_
_geom_angle_atom_site_label_1
_geom_angle_atom_site_label_2
_geom_angle_atom_site_label_3
_geom_angle
O1 S1 O2 119.22(11)
O1 S1 N1 106.52(11)
O2 S1 N1 105.29(11)
O1 S1 C14 108.53(11)
O2 S1 C14 107.71(12)
N1 S1 C14 109.25(11)
C2 O3 C5 101.9(2)
C7 O4 H4A 109.5
C13 N1 C1 108.03(19)
C13 N1 S1 122.09(17)
C1 N1 S1 118.40(17)
N1 C1 C2 109.2(2)
N1 C1 C7 105.1(2)
C2 C1 C7 113.5(2)
N1 C1 H1A 109.6
C2 C1 H1A 109.6
C7 C1 H1A 109.6
O3 C2 C3 103.6(2)
O3 C2 C1 105.8(2)
C3 C2 C1 111.8(2)
O3 C2 H2A 111.7
C3 C2 H2A 111.7
C1 C2 H2A 111.7
C4 C3 C2 107.4(3)
C4 C3 H3A 126.3
C2 C3 H3A 126.3
C3 C4 C5 108.0(3)
C3 C4 H4B 126.0
C5 C4 H4B 126.0
O3 C5 C4 103.2(3)
O3 C5 C6 107.1(3)
C4 C5 C6 112.7(3)
O3 C5 H5A 111.2
C4 C5 H5A 111.2
C6 C5 H5A 111.2
C5 C6 C7 112.4(2)
C5 C6 H6A 109.1
C7 C6 H6A 109.1
C5 C6 H6B 109.1
C7 C6 H6B 109.1
H6A C6 H6B 107.9
O4 C7 C8 107.63(19)
O4 C7 C6 110.2(2)
C8 C7 C6 116.3(2)
O4 C7 C1 105.2(2)
C8 C7 C1 102.3(2)
C6 C7 C1 114.3(2)
C9 C8 C13 120.2(2)
C9 C8 C7 129.2(2)
C13 C8 C7 110.4(2)
C8 C9 C10 118.1(2)
C8 C9 H9A 120.9
C10 C9 H9A 120.9
C9 C10 C11 121.8(3)
C9 C10 Cl1 119.9(2)
C11 C10 Cl1 118.4(2)
C10 C11 C12 119.8(3)
C10 C11 H11A 120.1
C12 C11 H11A 120.1
C13 C12 C11 118.3(3)
C13 C12 H12A 120.9
C11 C12 H12A 120.9
C12 C13 C8 121.7(2)
C12 C13 N1 127.7(2)
C8 C13 N1 110.5(2)
C19 C14 C15 120.3(2)
C19 C14 S1 120.6(2)
C15 C14 S1 119.0(2)
C16 C15 C14 119.5(2)
C16 C15 H15A 120.2
C14 C15 H15A 120.2
C15 C16 C17 121.1(2)
C15 C16 H16A 119.4
C17 C16 H16A 119.4
C16 C17 C18 118.1(2)
C16 C17 C20 120.9(3)
C18 C17 C20 121.0(3)
C19 C18 C17 121.6(3)
C19 C18 H18A 119.2
C17 C18 H18A 119.2
C18 C19 C14 119.3(3)
C18 C19 H19A 120.3
C14 C19 H19A 120.3
C17 C20 H20A 109.5
C17 C20 H20B 109.5
H20A C20 H20B 109.5
C17 C20 H20C 109.5
H20A C20 H20C 109.5
H20B C20 H20C 109.5

loop_
_geom_bond_atom_site_label_1
_geom_bond_atom_site_label_2
_geom_bond_distance
Cl1 C10 1.739(3)
S1 O1 1.4297(18)
S1 O2 1.4348(19)
S1 N1 1.641(2)
S1 C14 1.751(3)
O3 C2 1.434(3)
O3 C5 1.443(4)
O4 C7 1.432(3)
O4 H4A 0.8400
N1 C13 1.432(3)
N1 C1 1.494(3)
C1 C2 1.523(4)
C1 C7 1.557(3)
C1 H1A 1.0000
C2 C3 1.501(5)
C2 H2A 1.0000
C3 C4 1.321(4)
C3 H3A 0.9500
C4 C5 1.495(5)
C4 H4B 0.9500
C5 C6 1.520(4)
C5 H5A 1.0000
C6 C7 1.543(4)
C6 H6A 0.9900
C6 H6B 0.9900
C7 C8 1.515(3)
C8 C9 1.377(4)
C8 C13 1.387(3)
C9 C10 1.383(4)
C9 H9A 0.9500
C10 C11 1.386(4)
C11 C12 1.386(4)
C11 H11A 0.9500
C12 C13 1.376(4)
C12 H12A 0.9500
C14 C19 1.379(4)
C14 C15 1.393(3)
C15 C16 1.379(4)
C15 H15A 0.9500
C16 C17 1.388(4)
C16 H16A 0.9500
C17 C18 1.391(4)
C17 C20 1.502(4)
C18 C19 1.379(4)
C18 H18A 0.9500
C19 H19A 0.9500
C20 H20A 0.9800
C20 H20B 0.9800
C20 H20C 0.9800

loop_
_geom_hbond_atom_site_label_D
_geom_hbond_atom_site_label_H
_geom_hbond_atom_site_label_A
_geom_hbond_distance_DH
_geom_hbond_distance_HA
_geom_hbond_distance_DA
_geom_hbond_angle_DHA
_geom_hbond_site_symmetry_A
O4 H4A O2 0.84 1.98 2.811(2) 172.3 8_655

loop_
_geom_torsion_atom_site_label_1
_geom_torsion_atom_site_label_2
_geom_torsion_atom_site_label_3
_geom_torsion_atom_site_label_4
_geom_torsion
O1 S1 N1 C13 49.1(2)
O2 S1 N1 C13 176.63(18)
C14 S1 N1 C13 -67.9(2)
O1 S1 N1 C1 -171.92(17)
O2 S1 N1 C1 -44.4(2)
C14 S1 N1 C1 71.0(2)
C13 N1 C1 C2 -105.3(2)
S1 N1 C1 C2 110.5(2)
C13 N1 C1 C7 16.8(2)
S1 N1 C1 C7 -127.38(19)
C5 O3 C2 C3 37.7(3)
C5 O3 C2 C1 -80.1(3)
N1 C1 C2 O3 169.3(2)
C7 C1 C2 O3 52.4(3)
N1 C1 C2 C3 57.2(3)
C7 C1 C2 C3 -59.7(3)
O3 C2 C3 C4 -23.7(3)
C1 C2 C3 C4 89.8(3)
C2 C3 C4 C5 -0.4(3)
C2 O3 C5 C4 -37.8(3)
C2 O3 C5 C6 81.3(3)
C3 C4 C5 O3 24.1(3)
C3 C4 C5 C6 -91.1(3)
O3 C5 C6 C7 -52.6(3)
C4 C5 C6 C7 60.2(3)
C5 C6 C7 O4 143.8(2)
C5 C6 C7 C8 -93.3(3)
C5 C6 C7 C1 25.6(3)
N1 C1 C7 O4 93.8(2)
C2 C1 C7 O4 -146.9(2)
N1 C1 C7 C8 -18.5(2)
C2 C1 C7 C8 100.7(2)
N1 C1 C7 C6 -145.2(2)
C2 C1 C7 C6 -25.9(3)
O4 C7 C8 C9 79.8(3)
C6 C7 C8 C9 -44.4(4)
C1 C7 C8 C9 -169.8(3)
O4 C7 C8 C13 -95.8(2)
C6 C7 C8 C13 140.0(2)
C1 C7 C8 C13 14.7(3)
C13 C8 C9 C10 0.2(4)
C7 C8 C9 C10 -175.0(3)
C8 C9 C10 C11 -2.0(4)
C8 C9 C10 Cl1 177.7(2)
C9 C10 C11 C12 1.6(4)
Cl1 C10 C11 C12 -178.1(2)
C10 C11 C12 C13 0.6(4)
C11 C12 C13 C8 -2.4(4)
C11 C12 C13 N1 -179.0(2)
C9 C8 C13 C12 2.0(4)
C7 C8 C13 C12 178.1(2)
C9 C8 C13 N1 179.2(2)
C7 C8 C13 N1 -4.8(3)
C1 N1 C13 C12 169.0(3)
S1 N1 C13 C12 -48.4(3)
C1 N1 C13 C8 -8.0(3)
S1 N1 C13 C8 134.63(19)
O1 S1 C14 C19 132.2(2)
O2 S1 C14 C19 1.8(3)
N1 S1 C14 C19 -112.1(2)
O1 S1 C14 C15 -44.0(2)
O2 S1 C14 C15 -174.36(19)
N1 S1 C14 C15 71.8(2)
C19 C14 C15 C16 -1.2(4)
S1 C14 C15 C16 175.00(19)
C14 C15 C16 C17 -0.2(4)
C15 C16 C17 C18 1.2(4)
C15 C16 C17 C20 -178.1(3)
C16 C17 C18 C19 -0.8(4)
C20 C17 C18 C19 178.5(3)
C17 C18 C19 C14 -0.6(4)
C15 C14 C19 C18 1.6(4)
S1 C14 C19 C18 -174.6(2)
